data_7010546
loop_
_publ_author_name
'Wilton-Ely, James D. E. T.'
'Schier, Annette'
'Mitzel, Norbert W.'
'Schmidbaur, Hubert'

_publ_section_title
;
 Structural diversity in gold(I) complexes of 4-sulfanylbenzoic acid
;
_journal_issue 7
_journal_name_full 'Journal of the Chemical Society, Dalton Transactions'
_journal_page_first 1058
_journal_paper_doi 10.1039/b100113m
_journal_year 2001
_chemical_formula_sum 'C25 H20 Au Cl3 N O2 P S'
_chemical_formula_weight 732.77
_chemical_name_systematic
; 
? 
;
_space_group_IT_number 2
_symmetry_cell_setting triclinic
_symmetry_space_group_name_Hall '-P 1'
_symmetry_space_group_name_H-M 'P -1'
_atom_sites_solution_hydrogens found
_atom_sites_solution_primary direct
_atom_sites_solution_secondary difmap
_audit_creation_method SHELXL-97
_cell_angle_alpha 104.530(1)
_cell_angle_beta 90.423(1)
_cell_angle_gamma 102.696(1)
_cell_formula_units_Z 4
_cell_length_a 8.3563(1)
_cell_length_b 17.4820(3)
_cell_length_c 19.2000(3)
_cell_measurement_temperature 143(2)
_cell_volume 2642.92(7)
_computing_cell_refinement SCALEPACK
_computing_data_collection XPRESS
_computing_data_reduction SCALEPACK
_computing_molecular_graphics SHELXTL-PLUS
_computing_publication_material SHELXL-97
_computing_structure_refinement 'SHELXL-97 (Sheldrick, 1997)'
_computing_structure_solution 'SHELXS-97 (Sheldrick, 1990)'
_diffrn_ambient_temperature 143(2)
_diffrn_measured_fraction_theta_full 0.894
_diffrn_measured_fraction_theta_max 0.894
_diffrn_measurement_device_type 'NONIUS DIP2020H'
_diffrn_measurement_method phi-rotation
_diffrn_radiation_monochromator graphite
_diffrn_radiation_source 'fine-focus sealed tube'
_diffrn_radiation_type MoK\a
_diffrn_radiation_wavelength 0.71073
_diffrn_reflns_av_R_equivalents 0.0531
_diffrn_reflns_av_sigmaI/netI 0.0604
_diffrn_reflns_limit_h_max 12
_diffrn_reflns_limit_h_min -12
_diffrn_reflns_limit_k_max 25
_diffrn_reflns_limit_k_min -25
_diffrn_reflns_limit_l_max 28
_diffrn_reflns_limit_l_min -28
_diffrn_reflns_number 59270
_diffrn_reflns_theta_full 31.67
_diffrn_reflns_theta_max 31.67
_diffrn_reflns_theta_min 3.21
_exptl_absorpt_coefficient_mu 6.033
_exptl_absorpt_correction_T_max 0.5837
_exptl_absorpt_correction_T_min 0.2648
_exptl_absorpt_correction_type DELABS
_exptl_crystal_colour plate
_exptl_crystal_density_diffrn 1.842
_exptl_crystal_density_method 'not measured'
_exptl_crystal_F_000 1416
_exptl_crystal_size_max 0.30
_exptl_crystal_size_mid 0.20
_exptl_crystal_size_min 0.10
_refine_diff_density_max 1.521
_refine_diff_density_min -1.784
_refine_diff_density_rms 0.150
_refine_ls_extinction_method none
_refine_ls_goodness_of_fit_ref 1.032
_refine_ls_hydrogen_treatment 'riding (CH) isotropic (OH)'
_refine_ls_matrix_type full
_refine_ls_number_parameters 621
_refine_ls_number_reflns 15978
_refine_ls_number_restraints 0
_refine_ls_restrained_S_all 1.032
_refine_ls_R_factor_all 0.0544
_refine_ls_R_factor_gt 0.0420
_refine_ls_shift/su_max 0.002
_refine_ls_shift/su_mean 0.000
_refine_ls_structure_factor_coef Fsqd
_refine_ls_weighting_details 'calc w=1/[\s^2^(Fo^2^)+(0.0114P)^2^+6.9613P] where P=(Fo^2^+2Fc^2^)/3'
_refine_ls_weighting_scheme calc
_refine_ls_wR_factor_gt 0.0884
_refine_ls_wR_factor_ref 0.0939
_reflns_number_gt 13284
_reflns_number_total 15978
_reflns_threshold_expression >2sigma(I)
_cod_data_source_file b100113m.txt
_cod_data_source_block jam9
_cod_original_sg_symbol_H-M P-1
_cod_database_code 7010546

loop_
_symmetry_equiv_pos_as_xyz
'x, y, z'
'-x, -y, -z'

loop_
_atom_site_label
_atom_site_type_symbol
_atom_site_fract_x
_atom_site_fract_y
_atom_site_fract_z
_atom_site_U_iso_or_equiv
_atom_site_adp_type
_atom_site_occupancy
_atom_site_symmetry_multiplicity
_atom_site_calc_flag
_atom_site_refinement_flags
_atom_site_disorder_assembly
_atom_site_disorder_group
Au1 Au 0.735946(19) 0.555853(10) 0.052270(8) 0.02425(4) Uani 1 1 d . . .
S1 S 0.52027(13) 0.46342(7) 0.07996(6) 0.0269(2) Uani 1 1 d . . .
P1 P 0.94828(13) 0.64825(7) 0.02844(6) 0.0233(2) Uani 1 1 d . . .
O1 O 0.6129(4) 0.5618(2) 0.44338(18) 0.0340(8) Uani 1 1 d . . .
H1 H 0.606(8) 0.561(4) 0.481(3) 0.041(18) Uiso 1 1 d . . .
O2 O 0.4060(4) 0.4515(2) 0.42342(17) 0.0329(7) Uani 1 1 d . . .
Au2 Au 0.732908(19) 0.055227(10) 0.471424(8) 0.02404(4) Uani 1 1 d . . .
P2 P 0.94207(13) 0.15315(7) 0.53573(6) 0.0224(2) Uani 1 1 d . . .
S2 S 0.52037(14) -0.04209(7) 0.40195(6) 0.0281(2) Uani 1 1 d . . .
O3 O 0.6079(5) 0.0569(2) 0.0857(2) 0.0424(9) Uani 1 1 d . . .
H3 H 0.602(9) 0.059(4) 0.050(4) 0.05(2) Uiso 1 1 d . . .
O4 O 0.4026(5) -0.0541(3) 0.05183(18) 0.0434(9) Uani 1 1 d . . .
C11 C 0.5217(5) 0.4814(3) 0.1739(2) 0.0230(8) Uani 1 1 d . . .
C12 C 0.4120(6) 0.4237(3) 0.2006(2) 0.0290(9) Uani 1 1 d . . .
H12D H 0.3399 0.3793 0.1681 0.035 Uiso 1 1 calc R . .
C13 C 0.4087(6) 0.4314(3) 0.2740(2) 0.0297(9) Uani 1 1 d . . .
H13C H 0.3350 0.3916 0.2912 0.036 Uiso 1 1 calc R . .
C14 C 0.5118(5) 0.4966(3) 0.3232(2) 0.0235(8) Uani 1 1 d . . .
C15 C 0.6191(5) 0.5550(3) 0.2968(2) 0.0252(8) Uani 1 1 d . . .
H15A H 0.6894 0.6000 0.3295 0.030 Uiso 1 1 calc R . .
C16 C 0.6235(5) 0.5476(3) 0.2233(2) 0.0245(8) Uani 1 1 d . . .
H16A H 0.6961 0.5878 0.2062 0.029 Uiso 1 1 calc R . .
C17 C 0.5052(5) 0.5014(3) 0.4006(2) 0.0255(8) Uani 1 1 d . . .
C21 C 0.5201(5) -0.0252(3) 0.3153(2) 0.0234(8) Uani 1 1 d . . .
C22 C 0.4034(6) -0.0804(3) 0.2630(2) 0.0373(11) Uani 1 1 d . . .
H22D H 0.3284 -0.1233 0.2757 0.045 Uiso 1 1 calc R . .
C23 C 0.3973(6) -0.0728(3) 0.1936(3) 0.0374(11) Uani 1 1 d . . .
H23D H 0.3177 -0.1105 0.1588 0.045 Uiso 1 1 calc R . .
C24 C 0.5061(6) -0.0106(3) 0.1735(2) 0.0283(9) Uani 1 1 d . . .
C25 C 0.6213(6) 0.0451(3) 0.2256(2) 0.0311(9) Uani 1 1 d . . .
H25A H 0.6951 0.0884 0.2128 0.037 Uiso 1 1 calc R . .
C26 C 0.6284(6) 0.0375(3) 0.2957(2) 0.0288(9) Uani 1 1 d . . .
H26A H 0.7076 0.0753 0.3306 0.035 Uiso 1 1 calc R . .
C27 C 0.5000(6) -0.0040(3) 0.0984(2) 0.0303(9) Uani 1 1 d . . .
C111 C 0.9012(5) 0.7465(3) 0.0352(2) 0.0273(8) Uani 1 1 d . . .
C112 C 1.0258(6) 0.8154(3) 0.0428(3) 0.0348(10) Uani 1 1 d . . .
H11E H 1.1375 0.8118 0.0451 0.042 Uiso 1 1 calc R . .
C113 C 0.9879(7) 0.8890(4) 0.0472(3) 0.0472(14) Uani 1 1 d . . .
H11A H 1.0741 0.9358 0.0512 0.057 Uiso 1 1 calc R . .
C114 C 0.8275(7) 0.8961(3) 0.0459(3) 0.0418(12) Uani 1 1 d . . .
H11B H 0.8033 0.9477 0.0508 0.050 Uiso 1 1 calc R . .
C115 C 0.7010(7) 0.8275(3) 0.0376(3) 0.0414(12) Uani 1 1 d . . .
H11C H 0.5898 0.8319 0.0362 0.050 Uiso 1 1 calc R . .
C116 C 0.7369(6) 0.7525(3) 0.0313(3) 0.0321(10) Uani 1 1 d . . .
H11D H 0.6505 0.7052 0.0243 0.039 Uiso 1 1 calc R . .
C121 C 1.1171(5) 0.6693(3) 0.0959(2) 0.0269(8) Uani 1 1 d . . .
C122 C 1.2709(6) 0.6543(3) 0.0809(3) 0.0315(9) Uani 1 1 d . . .
H12E H 1.2980 0.6368 0.0324 0.038 Uiso 1 1 calc R . .
C123 C 1.3850(6) 0.6653(3) 0.1375(3) 0.0396(11) Uani 1 1 d . . .
H12A H 1.4913 0.6557 0.1278 0.048 Uiso 1 1 calc R . .
C124 C 1.3445(7) 0.6898(4) 0.2075(3) 0.0424(12) Uani 1 1 d . . .
H12B H 1.4212 0.6959 0.2464 0.051 Uiso 1 1 calc R . .
C125 C 1.1904(7) 0.7056(4) 0.2208(3) 0.0448(13) Uani 1 1 d . . .
H12C H 1.1635 0.7242 0.2692 0.054 Uiso 1 1 calc R . .
C126 C 1.0766(6) 0.6948(3) 0.1657(3) 0.0333(10) Uani 1 1 d . . .
H12F H 0.9708 0.7049 0.1755 0.040 Uiso 1 1 calc R . .
C131 C 1.0253(5) 0.6206(3) -0.0604(2) 0.0250(8) Uani 1 1 d . . .
C132 C 0.9459(6) 0.5500(3) -0.1100(3) 0.0331(10) Uani 1 1 d . . .
H13E H 0.8549 0.5141 -0.0971 0.040 Uiso 1 1 calc R . .
C133 C 1.0021(7) 0.5320(4) -0.1799(3) 0.0421(12) Uani 1 1 d . . .
H13A H 0.9504 0.4837 -0.2149 0.051 Uiso 1 1 calc R . .
C134 C 1.1327(8) 0.5855(4) -0.1965(3) 0.0450(14) Uani 1 1 d . . .
H13B H 1.1711 0.5749 -0.2436 0.054 Uiso 1 1 calc R . .
C135 C 1.2087(7) 0.6549(4) -0.1448(3) 0.0475(14) Uani 1 1 d . . .
H13D H 1.2998 0.6908 -0.1574 0.057 Uiso 1 1 calc R . .
N136 N 1.1582(5) 0.6742(3) -0.0759(3) 0.0412(10) Uani 1 1 d . . .
C211 C 0.8946(5) 0.2519(3) 0.5647(2) 0.0233(8) Uani 1 1 d . . .
C212 C 1.0153(5) 0.3238(3) 0.5718(2) 0.0286(9) Uani 1 1 d . . .
H21E H 1.1238 0.3215 0.5585 0.034 Uiso 1 1 calc R . .
C213 C 0.9756(6) 0.3981(3) 0.5982(3) 0.0357(10) Uani 1 1 d . . .
H21A H 1.0574 0.4467 0.6027 0.043 Uiso 1 1 calc R . .
C214 C 0.8181(7) 0.4029(3) 0.6183(3) 0.0392(11) Uani 1 1 d . . .
H21B H 0.7928 0.4542 0.6375 0.047 Uiso 1 1 calc R . .
C215 C 0.6977(6) 0.3317(3) 0.6101(3) 0.0369(11) Uani 1 1 d . . .
H21C H 0.5890 0.3345 0.6227 0.044 Uiso 1 1 calc R . .
C216 C 0.7354(5) 0.2566(3) 0.5837(3) 0.0297(9) Uani 1 1 d . . .
H21D H 0.6526 0.2083 0.5786 0.036 Uiso 1 1 calc R . .
C221 C 1.0183(5) 0.1341(3) 0.6167(2) 0.0256(8) Uani 1 1 d . . .
C222 C 0.9636(7) 0.0583(3) 0.6300(3) 0.0391(11) Uani 1 1 d . . .
H22E H 0.8870 0.0170 0.5966 0.047 Uiso 1 1 calc R . .
C223 C 1.0202(8) 0.0430(4) 0.6916(4) 0.0528(15) Uani 1 1 d . . .
H22A H 0.9838 -0.0092 0.6998 0.063 Uiso 1 1 calc R . .
C224 C 1.1282(8) 0.1021(4) 0.7410(3) 0.0468(14) Uani 1 1 d . . .
H22B H 1.1634 0.0915 0.7841 0.056 Uiso 1 1 calc R . .
C225 C 1.1861(8) 0.1773(4) 0.7282(3) 0.0516(15) Uani 1 1 d . . .
H22C H 1.2637 0.2180 0.7617 0.062 Uiso 1 1 calc R . .
C226 C 1.1306(8) 0.1933(3) 0.6659(3) 0.0455(13) Uani 1 1 d . . .
H22F H 1.1700 0.2451 0.6572 0.055 Uiso 1 1 calc R . .
C231 C 1.1140(5) 0.1679(3) 0.4790(2) 0.0244(8) Uani 1 1 d . . .
N232 N 1.0756(5) 0.1915(3) 0.4211(2) 0.0366(9) Uani 1 1 d . . .
C233 C 1.1904(7) 0.1986(4) 0.3736(3) 0.0439(13) Uani 1 1 d . . .
H23A H 1.1651 0.2155 0.3323 0.053 Uiso 1 1 calc R . .
C234 C 1.3445(7) 0.1829(4) 0.3810(3) 0.0454(13) Uani 1 1 d . . .
H23B H 1.4220 0.1883 0.3456 0.054 Uiso 1 1 calc R . .
C235 C 1.3818(6) 0.1593(4) 0.4412(3) 0.0420(12) Uani 1 1 d . . .
H23C H 1.4861 0.1479 0.4479 0.050 Uiso 1 1 calc R . .
C236 C 1.2657(6) 0.1521(3) 0.4921(3) 0.0308(9) Uani 1 1 d . . .
H23E H 1.2894 0.1369 0.5345 0.037 Uiso 1 1 calc R . .
C01 C 0.8490(6) 0.3144(3) 0.3926(3) 0.0365(11) Uani 1 1 d . . .
H01A H 0.8620 0.2782 0.4242 0.044 Uiso 1 1 calc R . .
Cl1 Cl 0.7874(3) 0.25355(11) 0.30580(9) 0.0658(5) Uani 1 1 d . . .
Cl2 Cl 0.6978(2) 0.36558(13) 0.42600(12) 0.0732(5) Uani 1 1 d . . .
Cl3 Cl 1.03862(19) 0.38220(10) 0.39472(10) 0.0566(4) Uani 1 1 d . . .
C02 C 0.8078(9) 0.8344(5) -0.1483(3) 0.0608(18) Uani 1 1 d . . .
H02A H 0.8004 0.8494 -0.0948 0.073 Uiso 1 1 calc R . .
Cl4 Cl 0.6109(2) 0.79485(15) -0.18959(16) 0.0904(8) Uani 1 1 d . . .
Cl5 Cl 0.8997(4) 0.92126(12) -0.17533(16) 0.1068(9) Uani 1 1 d . . .
Cl6 Cl 0.9246(2) 0.76178(15) -0.17100(17) 0.0938(8) Uani 1 1 d . . .

loop_
_atom_site_aniso_label
_atom_site_aniso_U_11
_atom_site_aniso_U_22
_atom_site_aniso_U_33
_atom_site_aniso_U_23
_atom_site_aniso_U_13
_atom_site_aniso_U_12
Au1 0.02422(8) 0.02632(8) 0.02090(8) 0.00558(6) 0.00427(6) 0.00355(6)
S1 0.0277(5) 0.0308(5) 0.0187(4) 0.0058(4) 0.0023(4) 0.0001(4)
P1 0.0226(4) 0.0238(5) 0.0225(5) 0.0037(4) 0.0049(4) 0.0058(4)
O1 0.0354(17) 0.041(2) 0.0195(15) 0.0068(14) 0.0016(14) -0.0035(14)
O2 0.0289(15) 0.045(2) 0.0220(15) 0.0107(13) 0.0045(13) -0.0007(14)
Au2 0.02421(7) 0.02405(8) 0.02145(8) 0.00488(6) -0.00081(6) 0.00176(6)
P2 0.0228(4) 0.0221(5) 0.0214(5) 0.0051(4) 0.0001(4) 0.0041(4)
S2 0.0294(5) 0.0296(5) 0.0212(5) 0.0082(4) -0.0011(4) -0.0034(4)
O3 0.059(2) 0.044(2) 0.0233(17) 0.0122(15) 0.0006(18) 0.0060(18)
O4 0.043(2) 0.060(3) 0.0220(16) 0.0093(16) -0.0039(15) 0.0016(18)
C11 0.0219(17) 0.027(2) 0.0205(18) 0.0077(15) 0.0040(15) 0.0054(15)
C12 0.030(2) 0.030(2) 0.0225(19) 0.0056(16) 0.0019(17) -0.0014(17)
C13 0.030(2) 0.030(2) 0.027(2) 0.0111(17) 0.0032(18) 0.0006(17)
C14 0.0218(17) 0.030(2) 0.0191(18) 0.0062(15) 0.0036(15) 0.0061(15)
C15 0.0232(18) 0.027(2) 0.0223(19) 0.0049(15) -0.0010(16) 0.0009(15)
C16 0.0232(18) 0.025(2) 0.0239(19) 0.0062(15) 0.0017(16) 0.0021(15)
C17 0.0221(17) 0.034(2) 0.0210(19) 0.0074(16) 0.0026(15) 0.0076(16)
C21 0.0244(18) 0.026(2) 0.0177(17) 0.0036(14) -0.0027(15) 0.0049(15)
C22 0.038(2) 0.040(3) 0.024(2) 0.0047(19) -0.0007(19) -0.010(2)
C23 0.038(2) 0.044(3) 0.023(2) 0.0052(19) -0.003(2) -0.002(2)
C24 0.032(2) 0.035(2) 0.0177(18) 0.0046(16) 0.0022(17) 0.0094(18)
C25 0.039(2) 0.032(2) 0.0206(19) 0.0079(17) 0.0016(18) 0.0037(19)
C26 0.033(2) 0.030(2) 0.0190(18) 0.0044(16) -0.0028(17) 0.0017(17)
C27 0.033(2) 0.038(3) 0.023(2) 0.0073(17) 0.0045(18) 0.0155(19)
C111 0.0278(19) 0.025(2) 0.028(2) 0.0036(16) 0.0043(17) 0.0069(16)
C112 0.029(2) 0.024(2) 0.044(3) -0.0014(19) 0.000(2) 0.0035(17)
C113 0.045(3) 0.033(3) 0.056(4) 0.000(2) 0.008(3) 0.007(2)
C114 0.051(3) 0.029(3) 0.047(3) 0.007(2) 0.010(3) 0.015(2)
C115 0.041(3) 0.037(3) 0.053(3) 0.014(2) 0.012(2) 0.019(2)
C116 0.028(2) 0.035(2) 0.034(2) 0.0083(19) 0.0056(19) 0.0093(18)
C121 0.0258(19) 0.024(2) 0.031(2) 0.0050(16) 0.0038(17) 0.0066(16)
C122 0.029(2) 0.030(2) 0.034(2) 0.0048(18) 0.0054(19) 0.0075(18)
C123 0.027(2) 0.048(3) 0.044(3) 0.008(2) 0.002(2) 0.014(2)
C124 0.038(3) 0.052(3) 0.035(3) 0.007(2) -0.008(2) 0.010(2)
C125 0.037(3) 0.057(4) 0.035(3) 0.002(2) 0.001(2) 0.013(2)
C126 0.029(2) 0.041(3) 0.030(2) 0.0050(19) 0.0033(18) 0.0119(19)
C131 0.0282(19) 0.025(2) 0.026(2) 0.0086(16) 0.0076(17) 0.0125(16)
C132 0.040(2) 0.028(2) 0.029(2) 0.0045(18) 0.003(2) 0.0075(19)
C133 0.055(3) 0.045(3) 0.028(2) 0.000(2) 0.006(2) 0.025(3)
C134 0.058(3) 0.064(4) 0.030(2) 0.021(2) 0.022(2) 0.039(3)
C135 0.047(3) 0.055(4) 0.056(4) 0.032(3) 0.024(3) 0.024(3)
N136 0.037(2) 0.041(3) 0.049(3) 0.015(2) 0.017(2) 0.0105(19)
C211 0.0255(18) 0.0221(19) 0.0221(18) 0.0048(14) -0.0017(15) 0.0062(15)
C212 0.0258(19) 0.025(2) 0.032(2) 0.0046(17) -0.0001(17) 0.0046(16)
C213 0.034(2) 0.027(2) 0.044(3) 0.006(2) -0.001(2) 0.0065(18)
C214 0.042(3) 0.032(3) 0.048(3) 0.011(2) 0.007(2) 0.018(2)
C215 0.032(2) 0.041(3) 0.045(3) 0.015(2) 0.012(2) 0.019(2)
C216 0.0256(19) 0.031(2) 0.034(2) 0.0121(18) 0.0032(18) 0.0064(17)
C221 0.030(2) 0.025(2) 0.0234(19) 0.0058(15) 0.0010(17) 0.0088(16)
C222 0.046(3) 0.037(3) 0.031(2) 0.011(2) -0.006(2) 0.002(2)
C223 0.060(4) 0.053(4) 0.057(4) 0.034(3) 0.000(3) 0.013(3)
C224 0.055(3) 0.067(4) 0.030(3) 0.022(3) 0.002(3) 0.026(3)
C225 0.063(4) 0.050(4) 0.038(3) -0.002(2) -0.019(3) 0.021(3)
C226 0.056(3) 0.031(3) 0.044(3) 0.008(2) -0.019(3) 0.003(2)
C231 0.0215(17) 0.0220(19) 0.029(2) 0.0049(15) 0.0018(16) 0.0045(15)
N232 0.033(2) 0.052(3) 0.031(2) 0.0170(19) 0.0068(17) 0.0170(19)
C233 0.040(3) 0.066(4) 0.037(3) 0.027(3) 0.014(2) 0.020(3)
C234 0.036(3) 0.052(3) 0.051(3) 0.015(3) 0.015(2) 0.015(2)
C235 0.026(2) 0.050(3) 0.053(3) 0.013(3) 0.007(2) 0.016(2)
C236 0.030(2) 0.031(2) 0.033(2) 0.0080(18) -0.0010(19) 0.0105(18)
C01 0.034(2) 0.037(3) 0.043(3) 0.019(2) 0.001(2) 0.008(2)
Cl1 0.0795(12) 0.0545(10) 0.0513(9) 0.0056(7) -0.0006(9) -0.0002(9)
Cl2 0.0578(10) 0.0785(13) 0.0902(14) 0.0175(11) 0.0214(10) 0.0348(9)
Cl3 0.0435(7) 0.0443(8) 0.0781(11) 0.0223(7) 0.0061(7) -0.0056(6)
C02 0.079(5) 0.073(5) 0.032(3) 0.016(3) 0.019(3) 0.018(4)
Cl4 0.0545(10) 0.0901(16) 0.155(2) 0.0711(16) 0.0303(13) 0.0306(10)
Cl5 0.145(2) 0.0326(9) 0.121(2) 0.0063(11) 0.0092(18) -0.0094(12)
Cl6 0.0493(9) 0.0876(16) 0.170(3) 0.0754(17) 0.0136(13) 0.0215(10)

loop_
_atom_type_symbol
_atom_type_description
_atom_type_scat_dispersion_real
_atom_type_scat_dispersion_imag
_atom_type_scat_source
C C 0.0033 0.0016 'International Tables Vol C Tables 4.2.6.8 and 6.1.1.4'
H H 0.0000 0.0000 'International Tables Vol C Tables 4.2.6.8 and 6.1.1.4'
N N 0.0061 0.0033 'International Tables Vol C Tables 4.2.6.8 and 6.1.1.4'
O O 0.0106 0.0060 'International Tables Vol C Tables 4.2.6.8 and 6.1.1.4'
P P 0.1023 0.0942 'International Tables Vol C Tables 4.2.6.8 and 6.1.1.4'
Au Au -2.0133 8.8022 'International Tables Vol C Tables 4.2.6.8 and 6.1.1.4'
S S 0.1246 0.1234 'International Tables Vol C Tables 4.2.6.8 and 6.1.1.4'
Cl Cl 0.1484 0.1585 'International Tables Vol C Tables 4.2.6.8 and 6.1.1.4'

loop_
_geom_angle_atom_site_label_1
_geom_angle_atom_site_label_2
_geom_angle_atom_site_label_3
_geom_angle
_geom_angle_site_symmetry_1
_geom_angle_site_symmetry_3
_geom_angle_publ_flag
P1 Au1 S1 178.40(4) . . ?
C11 S1 Au1 108.37(14) . . ?
C131 P1 C111 104.8(2) . . ?
C131 P1 C121 108.6(2) . . ?
C111 P1 C121 104.4(2) . . ?
C131 P1 Au1 115.46(15) . . ?
C111 P1 Au1 113.40(14) . . ?
C121 P1 Au1 109.43(15) . . ?
C17 O1 H1 112(5) . . ?
P2 Au2 S2 177.63(4) . . ?
C211 P2 C221 105.22(19) . . ?
C211 P2 C231 104.51(19) . . ?
C221 P2 C231 107.6(2) . . ?
C211 P2 Au2 113.95(14) . . ?
C221 P2 Au2 115.53(15) . . ?
C231 P2 Au2 109.28(14) . . ?
C21 S2 Au2 107.21(14) . . ?
C27 O3 H3 113(6) . . ?
C16 C11 C12 118.6(4) . . ?
C16 C11 S1 125.1(3) . . ?
C12 C11 S1 116.3(3) . . ?
C13 C12 C11 120.3(4) . . ?
C13 C12 H12D 119.8 . . ?
C11 C12 H12D 119.8 . . ?
C12 C13 C14 121.2(4) . . ?
C12 C13 H13C 119.4 . . ?
C14 C13 H13C 119.4 . . ?
C13 C14 C15 118.6(4) . . ?
C13 C14 C17 119.1(4) . . ?
C15 C14 C17 122.4(4) . . ?
C16 C15 C14 120.6(4) . . ?
C16 C15 H15A 119.7 . . ?
C14 C15 H15A 119.7 . . ?
C15 C16 C11 120.7(4) . . ?
C15 C16 H16A 119.7 . . ?
C11 C16 H16A 119.7 . . ?
O2 C17 O1 122.7(4) . . ?
O2 C17 C14 121.8(4) . . ?
O1 C17 C14 115.5(4) . . ?
C26 C21 C22 118.9(4) . . ?
C26 C21 S2 124.4(3) . . ?
C22 C21 S2 116.7(3) . . ?
C23 C22 C21 120.5(4) . . ?
C23 C22 H22D 119.8 . . ?
C21 C22 H22D 119.8 . . ?
C22 C23 C24 120.9(4) . . ?
C22 C23 H23D 119.5 . . ?
C24 C23 H23D 119.5 . . ?
C23 C24 C25 118.9(4) . . ?
C23 C24 C27 120.3(4) . . ?
C25 C24 C27 120.8(4) . . ?
C26 C25 C24 120.4(4) . . ?
C26 C25 H25A 119.8 . . ?
C24 C25 H25A 119.8 . . ?
C25 C26 C21 120.5(4) . . ?
C25 C26 H26A 119.8 . . ?
C21 C26 H26A 119.8 . . ?
O4 C27 O3 123.7(4) . . ?
O4 C27 C24 121.3(4) . . ?
O3 C27 C24 115.0(4) . . ?
C112 C111 C116 119.5(4) . . ?
C112 C111 P1 120.7(3) . . ?
C116 C111 P1 119.8(3) . . ?
C113 C112 C111 119.9(5) . . ?
C113 C112 H11E 120.0 . . ?
C111 C112 H11E 120.0 . . ?
C114 C113 C112 121.2(5) . . ?
C114 C113 H11A 119.4 . . ?
C112 C113 H11A 119.4 . . ?
C113 C114 C115 119.6(5) . . ?
C113 C114 H11B 120.2 . . ?
C115 C114 H11B 120.2 . . ?
C116 C115 C114 119.9(5) . . ?
C116 C115 H11C 120.0 . . ?
C114 C115 H11C 120.0 . . ?
C115 C116 C111 119.8(5) . . ?
C115 C116 H11D 120.1 . . ?
C111 C116 H11D 120.1 . . ?
C126 C121 C122 121.0(5) . . ?
C126 C121 P1 114.4(3) . . ?
C122 C121 P1 124.4(4) . . ?
C121 C122 C123 119.2(5) . . ?
C121 C122 H12E 120.4 . . ?
C123 C122 H12E 120.4 . . ?
C124 C123 C122 120.1(5) . . ?
C124 C123 H12A 119.9 . . ?
C122 C123 H12A 119.9 . . ?
C123 C124 C125 119.3(5) . . ?
C123 C124 H12B 120.4 . . ?
C125 C124 H12B 120.4 . . ?
C126 C125 C124 121.2(5) . . ?
C126 C125 H12C 119.4 . . ?
C124 C125 H12C 119.4 . . ?
C125 C126 C121 119.1(5) . . ?
C125 C126 H12F 120.4 . . ?
C121 C126 H12F 120.4 . . ?
N136 C131 C132 123.0(4) . . ?
N136 C131 P1 117.0(3) . . ?
C132 C131 P1 119.9(3) . . ?
C131 C132 C133 118.9(5) . . ?
C131 C132 H13E 120.6 . . ?
C133 C132 H13E 120.6 . . ?
C134 C133 C132 118.8(5) . . ?
C134 C133 H13A 120.6 . . ?
C132 C133 H13A 120.6 . . ?
C133 C134 C135 120.1(5) . . ?
C133 C134 H13B 120.0 . . ?
C135 C134 H13B 120.0 . . ?
N136 C135 C134 122.9(5) . . ?
N136 C135 H13D 118.6 . . ?
C134 C135 H13D 118.6 . . ?
C131 N136 C135 116.4(5) . . ?
C216 C211 C212 119.2(4) . . ?
C216 C211 P2 118.9(3) . . ?
C212 C211 P2 121.8(3) . . ?
C213 C212 C211 119.7(4) . . ?
C213 C212 H21E 120.1 . . ?
C211 C212 H21E 120.1 . . ?
C212 C213 C214 121.1(5) . . ?
C212 C213 H21A 119.5 . . ?
C214 C213 H21A 119.5 . . ?
C213 C214 C215 119.3(5) . . ?
C213 C214 H21B 120.4 . . ?
C215 C214 H21B 120.4 . . ?
C214 C215 C216 120.4(4) . . ?
C214 C215 H21C 119.8 . . ?
C216 C215 H21C 119.8 . . ?
C215 C216 C211 120.2(4) . . ?
C215 C216 H21D 119.9 . . ?
C211 C216 H21D 119.9 . . ?
C226 C221 C222 119.0(5) . . ?
C226 C221 P2 121.4(4) . . ?
C222 C221 P2 119.5(4) . . ?
C223 C222 C221 120.2(5) . . ?
C223 C222 H22E 119.9 . . ?
C221 C222 H22E 119.9 . . ?
C224 C223 C222 120.8(6) . . ?
C224 C223 H22A 119.6 . . ?
C222 C223 H22A 119.6 . . ?
C223 C224 C225 119.9(5) . . ?
C223 C224 H22B 120.1 . . ?
C225 C224 H22B 120.1 . . ?
C224 C225 C226 119.8(6) . . ?
C224 C225 H22C 120.1 . . ?
C226 C225 H22C 120.1 . . ?
C221 C226 C225 120.3(5) . . ?
C221 C226 H22F 119.9 . . ?
C225 C226 H22F 119.9 . . ?
N232 C231 C236 123.5(4) . . ?
N232 C231 P2 112.6(3) . . ?
C236 C231 P2 123.8(3) . . ?
C233 N232 C231 117.1(4) . . ?
N232 C233 C234 123.9(5) . . ?
N232 C233 H23A 118.1 . . ?
C234 C233 H23A 118.1 . . ?
C235 C234 C233 118.1(5) . . ?
C235 C234 H23B 121.0 . . ?
C233 C234 H23B 121.0 . . ?
C234 C235 C236 119.5(5) . . ?
C234 C235 H23C 120.2 . . ?
C236 C235 H23C 120.2 . . ?
C231 C236 C235 117.9(4) . . ?
C231 C236 H23E 121.0 . . ?
C235 C236 H23E 121.0 . . ?
Cl2 C01 Cl1 109.9(3) . . ?
Cl2 C01 Cl3 111.2(3) . . ?
Cl1 C01 Cl3 111.4(3) . . ?
Cl2 C01 H01A 108.1 . . ?
Cl1 C01 H01A 108.1 . . ?
Cl3 C01 H01A 108.1 . . ?
Cl4 C02 Cl6 109.8(4) . . ?
Cl4 C02 Cl5 109.7(4) . . ?
Cl6 C02 Cl5 110.3(4) . . ?
Cl4 C02 H02A 109.0 . . ?
Cl6 C02 H02A 109.0 . . ?
Cl5 C02 H02A 109.0 . . ?

loop_
_geom_bond_atom_site_label_1
_geom_bond_atom_site_label_2
_geom_bond_distance
_geom_bond_site_symmetry_2
_geom_bond_publ_flag
Au1 P1 2.2561(11) . ?
Au1 S1 2.3036(10) . ?
S1 C11 1.751(4) . ?
P1 C131 1.816(4) . ?
P1 C111 1.819(5) . ?
P1 C121 1.819(5) . ?
O1 C17 1.317(5) . ?
O1 H1 0.73(6) . ?
O2 C17 1.232(5) . ?
Au2 P2 2.2588(11) . ?
Au2 S2 2.3079(11) . ?
P2 C211 1.808(4) . ?
P2 C221 1.809(4) . ?
P2 C231 1.821(4) . ?
S2 C21 1.760(4) . ?
O3 C27 1.311(6) . ?
O3 H3 0.71(7) . ?
O4 C27 1.229(6) . ?
C11 C16 1.402(6) . ?
C11 C12 1.407(6) . ?
C12 C13 1.382(6) . ?
C12 H12D 0.9500 . ?
C13 C14 1.397(6) . ?
C13 H13C 0.9500 . ?
C14 C15 1.403(6) . ?
C14 C17 1.469(6) . ?
C15 C16 1.386(6) . ?
C15 H15A 0.9500 . ?
C16 H16A 0.9500 . ?
C21 C26 1.392(6) . ?
C21 C22 1.406(6) . ?
C22 C23 1.374(7) . ?
C22 H22D 0.9500 . ?
C23 C24 1.393(7) . ?
C23 H23D 0.9500 . ?
C24 C25 1.400(6) . ?
C24 C27 1.475(6) . ?
C25 C26 1.389(6) . ?
C25 H25A 0.9500 . ?
C26 H26A 0.9500 . ?
C111 C112 1.383(6) . ?
C111 C116 1.403(6) . ?
C112 C113 1.374(8) . ?
C112 H11E 0.9500 . ?
C113 C114 1.373(8) . ?
C113 H11A 0.9500 . ?
C114 C115 1.388(8) . ?
C114 H11B 0.9500 . ?
C115 C116 1.385(7) . ?
C115 H11C 0.9500 . ?
C116 H11D 0.9500 . ?
C121 C126 1.371(6) . ?
C121 C122 1.385(6) . ?
C122 C123 1.389(7) . ?
C122 H12E 0.9500 . ?
C123 C124 1.373(8) . ?
C123 H12A 0.9500 . ?
C124 C125 1.388(8) . ?
C124 H12B 0.9500 . ?
C125 C126 1.367(7) . ?
C125 H12C 0.9500 . ?
C126 H12F 0.9500 . ?
C131 N136 1.374(6) . ?
C131 C132 1.382(6) . ?
C132 C133 1.408(7) . ?
C132 H13E 0.9500 . ?
C133 C134 1.368(8) . ?
C133 H13A 0.9500 . ?
C134 C135 1.381(9) . ?
C134 H13B 0.9500 . ?
C135 N136 1.374(7) . ?
C135 H13D 0.9500 . ?
C211 C216 1.397(6) . ?
C211 C212 1.404(6) . ?
C212 C213 1.384(7) . ?
C212 H21E 0.9500 . ?
C213 C214 1.389(7) . ?
C213 H21A 0.9500 . ?
C214 C215 1.390(8) . ?
C214 H21B 0.9500 . ?
C215 C216 1.390(7) . ?
C215 H21C 0.9500 . ?
C216 H21D 0.9500 . ?
C221 C226 1.383(7) . ?
C221 C222 1.391(7) . ?
C222 C223 1.377(8) . ?
C222 H22E 0.9500 . ?
C223 C224 1.367(9) . ?
C223 H22A 0.9500 . ?
C224 C225 1.381(9) . ?
C224 H22B 0.9500 . ?
C225 C226 1.393(8) . ?
C225 H22C 0.9500 . ?
C226 H22F 0.9500 . ?
C231 N232 1.339(6) . ?
C231 C236 1.389(6) . ?
N232 C233 1.336(6) . ?
C233 C234 1.388(8) . ?
C233 H23A 0.9500 . ?
C234 C235 1.377(8) . ?
C234 H23B 0.9500 . ?
C235 C236 1.391(7) . ?
C235 H23C 0.9500 . ?
C236 H23E 0.9500 . ?
C01 Cl2 1.740(5) . ?
C01 Cl1 1.742(6) . ?
C01 Cl3 1.751(5) . ?
C01 H01A 1.0000 . ?
C02 Cl4 1.738(8) . ?
C02 Cl6 1.739(8) . ?
C02 Cl5 1.748(7) . ?
C02 H02A 1.0000 . ?

loop_
_geom_torsion_atom_site_label_1
_geom_torsion_atom_site_label_2
_geom_torsion_atom_site_label_3
_geom_torsion_atom_site_label_4
_geom_torsion
_geom_torsion_site_symmetry_1
_geom_torsion_site_symmetry_2
_geom_torsion_site_symmetry_3
_geom_torsion_site_symmetry_4
_geom_torsion_publ_flag
P1 Au1 S1 C11 -9.9(15) . . . . ?
S1 Au1 P1 C131 166.6(14) . . . . ?
S1 Au1 P1 C111 -72.5(15) . . . . ?
S1 Au1 P1 C121 43.7(15) . . . . ?
S2 Au2 P2 C211 67.0(10) . . . . ?
S2 Au2 P2 C221 -170.9(10) . . . . ?
S2 Au2 P2 C231 -49.4(10) . . . . ?
P2 Au2 S2 C21 10.4(10) . . . . ?
Au1 S1 C11 C16 7.8(4) . . . . ?
Au1 S1 C11 C12 -171.7(3) . . . . ?
C16 C11 C12 C13 -1.8(7) . . . . ?
S1 C11 C12 C13 177.7(4) . . . . ?
C11 C12 C13 C14 0.8(7) . . . . ?
C12 C13 C14 C15 0.4(7) . . . . ?
C12 C13 C14 C17 -179.2(4) . . . . ?
C13 C14 C15 C16 -0.6(6) . . . . ?
C17 C14 C15 C16 179.0(4) . . . . ?
C14 C15 C16 C11 -0.5(6) . . . . ?
C12 C11 C16 C15 1.6(6) . . . . ?
S1 C11 C16 C15 -177.8(3) . . . . ?
C13 C14 C17 O2 -3.3(7) . . . . ?
C15 C14 C17 O2 177.1(4) . . . . ?
C13 C14 C17 O1 176.1(4) . . . . ?
C15 C14 C17 O1 -3.5(6) . . . . ?
Au2 S2 C21 C26 -1.5(4) . . . . ?
Au2 S2 C21 C22 177.4(3) . . . . ?
C26 C21 C22 C23 0.4(8) . . . . ?
S2 C21 C22 C23 -178.5(4) . . . . ?
C21 C22 C23 C24 0.1(8) . . . . ?
C22 C23 C24 C25 -0.8(8) . . . . ?
C22 C23 C24 C27 178.9(5) . . . . ?
C23 C24 C25 C26 1.0(7) . . . . ?
C27 C24 C25 C26 -178.6(4) . . . . ?
C24 C25 C26 C21 -0.6(7) . . . . ?
C22 C21 C26 C25 -0.1(7) . . . . ?
S2 C21 C26 C25 178.7(4) . . . . ?
C23 C24 C27 O4 -2.0(7) . . . . ?
C25 C24 C27 O4 177.7(5) . . . . ?
C23 C24 C27 O3 179.9(5) . . . . ?
C25 C24 C27 O3 -0.5(6) . . . . ?
C131 P1 C111 C112 -71.8(4) . . . . ?
C121 P1 C111 C112 42.3(4) . . . . ?
Au1 P1 C111 C112 161.4(3) . . . . ?
C131 P1 C111 C116 107.0(4) . . . . ?
C121 P1 C111 C116 -138.8(4) . . . . ?
Au1 P1 C111 C116 -19.8(4) . . . . ?
C116 C111 C112 C113 0.6(8) . . . . ?
P1 C111 C112 C113 179.4(4) . . . . ?
C111 C112 C113 C114 1.7(9) . . . . ?
C112 C113 C114 C115 -2.3(9) . . . . ?
C113 C114 C115 C116 0.7(9) . . . . ?
C114 C115 C116 C111 1.6(8) . . . . ?
C112 C111 C116 C115 -2.2(7) . . . . ?
P1 C111 C116 C115 179.0(4) . . . . ?
C131 P1 C121 C126 177.0(4) . . . . ?
C111 P1 C121 C126 65.6(4) . . . . ?
Au1 P1 C121 C126 -56.1(4) . . . . ?
C131 P1 C121 C122 -8.8(5) . . . . ?
C111 P1 C121 C122 -120.3(4) . . . . ?
Au1 P1 C121 C122 118.0(4) . . . . ?
C126 C121 C122 C123 0.2(7) . . . . ?
P1 C121 C122 C123 -173.6(4) . . . . ?
C121 C122 C123 C124 0.7(8) . . . . ?
C122 C123 C124 C125 -1.8(9) . . . . ?
C123 C124 C125 C126 2.0(10) . . . . ?
C124 C125 C126 C121 -1.2(9) . . . . ?
C122 C121 C126 C125 0.1(8) . . . . ?
P1 C121 C126 C125 174.4(4) . . . . ?
C111 P1 C131 N136 56.7(4) . . . . ?
C121 P1 C131 N136 -54.5(4) . . . . ?
Au1 P1 C131 N136 -177.8(3) . . . . ?
C111 P1 C131 C132 -120.5(4) . . . . ?
C121 P1 C131 C132 128.3(4) . . . . ?
Au1 P1 C131 C132 5.0(4) . . . . ?
N136 C131 C132 C133 -0.6(8) . . . . ?
P1 C131 C132 C133 176.4(4) . . . . ?
C131 C132 C133 C134 -0.5(8) . . . . ?
C132 C133 C134 C135 1.1(8) . . . . ?
C133 C134 C135 N136 -0.6(9) . . . . ?
C132 C131 N136 C135 1.0(7) . . . . ?
P1 C131 N136 C135 -176.1(4) . . . . ?
C134 C135 N136 C131 -0.4(8) . . . . ?
C221 P2 C211 C216 -92.2(4) . . . . ?
C231 P2 C211 C216 154.6(4) . . . . ?
Au2 P2 C211 C216 35.3(4) . . . . ?
C221 P2 C211 C212 84.7(4) . . . . ?
C231 P2 C211 C212 -28.5(4) . . . . ?
Au2 P2 C211 C212 -147.7(3) . . . . ?
C216 C211 C212 C213 0.8(7) . . . . ?
P2 C211 C212 C213 -176.2(4) . . . . ?
C211 C212 C213 C214 0.3(8) . . . . ?
C212 C213 C214 C215 -1.5(8) . . . . ?
C213 C214 C215 C216 1.5(8) . . . . ?
C214 C215 C216 C211 -0.4(8) . . . . ?
C212 C211 C216 C215 -0.7(7) . . . . ?
P2 C211 C216 C215 176.3(4) . . . . ?
C211 P2 C221 C226 -44.7(5) . . . . ?
C231 P2 C221 C226 66.3(5) . . . . ?
Au2 P2 C221 C226 -171.3(4) . . . . ?
C211 P2 C221 C222 135.4(4) . . . . ?
C231 P2 C221 C222 -113.6(4) . . . . ?
Au2 P2 C221 C222 8.8(4) . . . . ?
C226 C221 C222 C223 0.3(8) . . . . ?
P2 C221 C222 C223 -179.8(5) . . . . ?
C221 C222 C223 C224 1.2(9) . . . . ?
C222 C223 C224 C225 -2.3(10) . . . . ?
C223 C224 C225 C226 1.8(10) . . . . ?
C222 C221 C226 C225 -0.8(8) . . . . ?
P2 C221 C226 C225 179.4(5) . . . . ?
C224 C225 C226 C221 -0.3(10) . . . . ?
C211 P2 C231 N232 -61.5(4) . . . . ?
C221 P2 C231 N232 -173.0(3) . . . . ?
Au2 P2 C231 N232 60.9(4) . . . . ?
C211 P2 C231 C236 122.0(4) . . . . ?
C221 P2 C231 C236 10.5(4) . . . . ?
Au2 P2 C231 C236 -115.7(4) . . . . ?
C236 C231 N232 C233 1.0(7) . . . . ?
P2 C231 N232 C233 -175.6(4) . . . . ?
C231 N232 C233 C234 0.2(9) . . . . ?
N232 C233 C234 C235 -0.6(10) . . . . ?
C233 C234 C235 C236 -0.1(9) . . . . ?
N232 C231 C236 C235 -1.7(7) . . . . ?
P2 C231 C236 C235 174.5(4) . . . . ?
C234 C235 C236 C231 1.2(8) . . . . ?
